data_4037971
loop_
_publ_author_name
'Tendyck, Jonas C.'
'Kl\"ocker, Hans'
'Sch\"urmann, Lina'
'W\"urthwein, Ernst-Ulrich'
'Hepp, Alexander'
'Layh, Marcus'
'Uhl, Werner'

_publ_section_title
;
 Aspects of phosphaallene chemistry - heat induced formation of
 1,2-dihydrophosphetes by intramolecular nucleophilic aromatic
 substitution and photochemical generation of tricyclic phosphiranes.
;
_journal_name_full 'The Journal of organic chemistry'
_journal_paper_doi 10.1021/acs.joc.9b03056
_journal_year 2020
_chemical_formula_sum 'C42 H56 Cl2 F Ir P'
_chemical_formula_weight 873.93
_space_group_crystal_system monoclinic
_space_group_IT_number 14
_space_group_name_Hall '-P 2ybc'
_space_group_name_H-M_alt 'P 1 21/c 1'
_atom_sites_solution_hydrogens mixed
_audit_creation_method SHELXL-2014/7
_cell_angle_alpha 90
_cell_angle_beta 106.020(7)
_cell_angle_gamma 90
_cell_formula_units_Z 4
_cell_length_a 20.082(3)
_cell_length_b 9.348(2)
_cell_length_c 21.825(3)
_cell_measurement_reflns_used 9893
_cell_measurement_temperature 100(2)
_cell_measurement_theta_max 32.260
_cell_measurement_theta_min 2.386
_cell_volume 3938.0(12)
_computing_cell_refinement 'Bruker SAINT+'
_computing_data_collection 'Bruker SMART'
_computing_data_reduction 'Bruker SHELXTL'
_computing_molecular_graphics 'Bruker SHELXTL'
_computing_publication_material 'Bruker SHELXTL'
_computing_structure_refinement 'SHELXL-2014/7 (Sheldrick, 2014)'
_computing_structure_solution 'SHELXS-2014 (Sheldrick, 2014)'
_diffrn_ambient_temperature 100(2)
_diffrn_measured_fraction_theta_full 0.999
_diffrn_measured_fraction_theta_max 0.929
_diffrn_measurement_device_type 'CCD area detector'
_diffrn_measurement_method 'omega scans'
_diffrn_radiation_type MoK\a
_diffrn_radiation_wavelength 0.71073
_diffrn_reflns_av_R_equivalents 0.0842
_diffrn_reflns_av_unetI/netI 0.0959
_diffrn_reflns_Laue_measured_fraction_full 0.999
_diffrn_reflns_Laue_measured_fraction_max 0.929
_diffrn_reflns_limit_h_max 31
_diffrn_reflns_limit_h_min -30
_diffrn_reflns_limit_k_max 14
_diffrn_reflns_limit_k_min -14
_diffrn_reflns_limit_l_max 33
_diffrn_reflns_limit_l_min -32
_diffrn_reflns_number 69559
_diffrn_reflns_point_group_measured_fraction_full 0.999
_diffrn_reflns_point_group_measured_fraction_max 0.929
_diffrn_reflns_theta_full 25.242
_diffrn_reflns_theta_max 34.417
_diffrn_reflns_theta_min 2.385
_diffrn_source microsource
_exptl_absorpt_coefficient_mu 3.599
_exptl_absorpt_correction_T_max 0.7468
_exptl_absorpt_correction_T_min 0.4626
_exptl_absorpt_correction_type empirical
_exptl_absorpt_process_details SADABS
_exptl_crystal_colour orange
_exptl_crystal_density_diffrn 1.474
_exptl_crystal_description stick
_exptl_crystal_F_000 1772
_exptl_crystal_size_max 0.430
_exptl_crystal_size_mid 0.090
_exptl_crystal_size_min 0.080
_refine_diff_density_max 1.539
_refine_diff_density_min -1.205
_refine_diff_density_rms 0.188
_refine_ls_extinction_method none
_refine_ls_goodness_of_fit_ref 1.013
_refine_ls_hydrogen_treatment constr
_refine_ls_matrix_type full
_refine_ls_number_parameters 448
_refine_ls_number_reflns 15408
_refine_ls_number_restraints 0
_refine_ls_restrained_S_all 1.013
_refine_ls_R_factor_all 0.0935
_refine_ls_R_factor_gt 0.0458
_refine_ls_shift/su_max 0.002
_refine_ls_shift/su_mean 0.000
_refine_ls_structure_factor_coef Fsqd
_refine_ls_weighting_details 'w=1/[\s^2^(Fo^2^)+(0.0278P)^2^+0.8532P] where P=(Fo^2^+2Fc^2^)/3'
_refine_ls_weighting_scheme calc
_refine_ls_wR_factor_gt 0.0709
_refine_ls_wR_factor_ref 0.0811
_reflns_Friedel_coverage 0.000
_reflns_number_gt 10559
_reflns_number_total 15408
_reflns_threshold_expression 'I > 2\s(I)'
_cod_data_source_file jo9b03056_si_001.cif
_cod_data_source_block sad_a_compound_6c
_cod_original_sg_symbol_H-M 'P 21/c'
_cod_database_code 4037971
_shelx_shelxl_version_number 2014/7
_shelx_space_group_comment
;
The symmetry employed for this shelxl refinement is uniquely defined
by the following loop, which should always be used as a source of
symmetry information in preference to the above space-group names.
They are only intended as comments.
;
_shelx_estimated_absorpt_t_min 0.307
_shelx_estimated_absorpt_t_max 0.762

loop_
_space_group_symop_operation_xyz
'x, y, z'
'-x, y+1/2, -z+1/2'
'-x, -y, -z'
'x, -y-1/2, z-1/2'

loop_
_atom_site_label
_atom_site_type_symbol
_atom_site_fract_x
_atom_site_fract_y
_atom_site_fract_z
_atom_site_U_iso_or_equiv
_atom_site_adp_type
_atom_site_occupancy
_atom_site_site_symmetry_order
_atom_site_calc_flag
_atom_site_refinement_flags_posn
_atom_site_refinement_flags_adp
_atom_site_refinement_flags_occupancy
_atom_site_disorder_assembly
_atom_site_disorder_group
P1 P 0.23974(4) 0.24047(8) 0.66359(4) 0.01239(15) Uani 1 1 d . . . . .
C1 C 0.18751(16) 0.0789(3) 0.66735(15) 0.0162(6) Uani 1 1 d . . . . .
C10 C 0.21497(17) -0.0227(3) 0.72234(15) 0.0203(7) Uani 1 1 d . . . . .
H10A H 0.1834 -0.1042 0.7184 0.024 Uiso 1 1 calc R U . . .
H10B H 0.2184 0.0272 0.7626 0.024 Uiso 1 1 calc R U . . .
H10C H 0.2609 -0.0570 0.7217 0.024 Uiso 1 1 calc R U . . .
C2 C 0.12949(16) 0.0449(3) 0.62231(15) 0.0191(7) Uani 1 1 d . . . . .
H2 H 0.1088 -0.0419 0.6305 0.023 Uiso 1 1 calc R U . . .
C31 C 0.09122(16) 0.1155(4) 0.56237(16) 0.0224(7) Uani 1 1 d . . . . .
C32 C 0.04967(19) 0.2352(4) 0.5613(2) 0.0320(9) Uani 1 1 d . . . . .
H32 H 0.0468 0.2769 0.6002 0.038 Uiso 1 1 calc R U . . .
C33 C 0.0124(2) 0.2937(4) 0.5035(2) 0.0430(11) Uani 1 1 d . . . . .
H33 H -0.0155 0.3757 0.5032 0.052 Uiso 1 1 calc R U . . .
C34 C 0.0156(2) 0.2345(5) 0.4469(2) 0.0498(13) Uani 1 1 d . . . . .
H34 H -0.0087 0.2775 0.4077 0.060 Uiso 1 1 calc R U . . .
C35 C 0.0541(2) 0.1123(6) 0.44706(19) 0.0498(13) Uani 1 1 d . . . . .
H35 H 0.0555 0.0693 0.4080 0.060 Uiso 1 1 calc R U . . .
C36 C 0.09078(18) 0.0527(5) 0.50455(17) 0.0336(9) Uani 1 1 d . . . . .
H36 H 0.1162 -0.0330 0.5045 0.040 Uiso 1 1 calc R U . . .
C11 C 0.18268(15) 0.3998(3) 0.64515(14) 0.0143(6) Uani 1 1 d . . . . .
C12 C 0.14296(16) 0.4827(3) 0.67008(14) 0.0166(6) Uani 1 1 d . . . . .
H12 H 0.1244 0.5637 0.6448 0.020 Uiso 1 1 calc R U . . .
C13 C 0.12213(16) 0.4711(3) 0.73132(14) 0.0184(7) Uani 1 1 d . . . . .
C131 C 0.1745(2) 0.5526(4) 0.78473(16) 0.0327(9) Uani 1 1 d . . . . .
H13A H 0.1591 0.5507 0.8236 0.039 Uiso 1 1 calc R U . . .
H13B H 0.1777 0.6520 0.7715 0.039 Uiso 1 1 calc R U . . .
H13C H 0.2201 0.5070 0.7930 0.039 Uiso 1 1 calc R U . . .
C132 C 0.0511(2) 0.5407(5) 0.72092(19) 0.0451(12) Uani 1 1 d . . . . .
H13D H 0.0175 0.4923 0.6859 0.054 Uiso 1 1 calc R U . . .
H13E H 0.0539 0.6419 0.7103 0.054 Uiso 1 1 calc R U . . .
H13F H 0.0362 0.5325 0.7600 0.054 Uiso 1 1 calc R U . . .
C133 C 0.11886(19) 0.3164(4) 0.75231(17) 0.0276(8) Uani 1 1 d . . . . .
H13G H 0.0848 0.2638 0.7192 0.033 Uiso 1 1 calc R U . . .
H13H H 0.1052 0.3140 0.7921 0.033 Uiso 1 1 calc R U . . .
H13I H 0.1645 0.2718 0.7592 0.033 Uiso 1 1 calc R U . . .
C41 C 0.23317(15) 0.2808(3) 0.58043(13) 0.0121(5) Uani 1 1 d . . . . .
C42 C 0.19709(15) 0.4080(3) 0.58250(14) 0.0138(6) Uani 1 1 d . . . . .
C43 C 0.18137(15) 0.5042(3) 0.53249(14) 0.0146(6) Uani 1 1 d . . . . .
H43 H 0.1573 0.5905 0.5350 0.018 Uiso 1 1 calc R U . . .
C44 C 0.20198(15) 0.4704(3) 0.47847(14) 0.0150(6) Uani 1 1 d . . . . .
C441 C 0.18670(16) 0.5681(3) 0.41988(14) 0.0176(6) Uani 1 1 d . . . . .
C442 C 0.25482(17) 0.6131(3) 0.40673(15) 0.0223(7) Uani 1 1 d . . . . .
H44A H 0.2838 0.6634 0.4440 0.027 Uiso 1 1 calc R U . . .
H44B H 0.2449 0.6767 0.3696 0.027 Uiso 1 1 calc R U . . .
H44C H 0.2793 0.5280 0.3982 0.027 Uiso 1 1 calc R U . . .
C443 C 0.14305(18) 0.4844(4) 0.36246(15) 0.0276(8) Uani 1 1 d . . . . .
H44D H 0.1699 0.4029 0.3539 0.033 Uiso 1 1 calc R U . . .
H44E H 0.1305 0.5470 0.3250 0.033 Uiso 1 1 calc R U . . .
H44F H 0.1008 0.4495 0.3717 0.033 Uiso 1 1 calc R U . . .
C444 C 0.1469(2) 0.7019(4) 0.42878(17) 0.0306(9) Uani 1 1 d . . . . .
H44G H 0.1026 0.6741 0.4360 0.037 Uiso 1 1 calc R U . . .
H44H H 0.1383 0.7616 0.3905 0.037 Uiso 1 1 calc R U . . .
H44I H 0.1743 0.7561 0.4656 0.037 Uiso 1 1 calc R U . . .
C45 C 0.23756(15) 0.3414(3) 0.47694(14) 0.0146(6) Uani 1 1 d . . . . .
H45 H 0.2514 0.3206 0.4396 0.018 Uiso 1 1 calc R U . . .
C46 C 0.25396(16) 0.2414(3) 0.52683(14) 0.0136(6) Uani 1 1 d . . . . .
C461 C 0.29067(16) 0.1015(3) 0.51803(14) 0.0170(6) Uani 1 1 d . . . . .
C462 C 0.28840(19) -0.0083(3) 0.56922(16) 0.0252(8) Uani 1 1 d . . . . .
H46A H 0.2401 -0.0297 0.5672 0.030 Uiso 1 1 calc R U . . .
H46B H 0.3120 0.0305 0.6113 0.030 Uiso 1 1 calc R U . . .
H46C H 0.3117 -0.0962 0.5620 0.030 Uiso 1 1 calc R U . . .
C463 C 0.36614(17) 0.1327(4) 0.52072(18) 0.0304(8) Uani 1 1 d . . . . .
H46D H 0.3879 0.0455 0.5104 0.037 Uiso 1 1 calc R U . . .
H46E H 0.3910 0.1648 0.5637 0.037 Uiso 1 1 calc R U . . .
H46F H 0.3679 0.2077 0.4898 0.037 Uiso 1 1 calc R U . . .
C464 C 0.25536(18) 0.0369(3) 0.45261(15) 0.0216(7) Uani 1 1 d . . . . .
H46G H 0.2602 0.1026 0.4191 0.026 Uiso 1 1 calc R U . . .
H46H H 0.2061 0.0217 0.4488 0.026 Uiso 1 1 calc R U . . .
H46I H 0.2772 -0.0548 0.4481 0.026 Uiso 1 1 calc R U . . .
Ir1 Ir 0.34727(2) 0.29072(2) 0.73497(2) 0.01252(3) Uani 1 1 d . . . . .
C51 C 0.38824(16) 0.4511(3) 0.68020(15) 0.0162(6) Uani 1 1 d . . . . .
C511 C 0.37215(17) 0.4866(3) 0.61089(15) 0.0225(7) Uani 1 1 d . . . . .
H51A H 0.4009 0.5673 0.6050 0.027 Uiso 1 1 calc R U . . .
H51B H 0.3231 0.5124 0.5948 0.027 Uiso 1 1 calc R U . . .
H51C H 0.3819 0.4033 0.5875 0.027 Uiso 1 1 calc R U . . .
C52 C 0.44333(15) 0.3620(3) 0.71469(14) 0.0160(6) Uani 1 1 d . . . . .
C521 C 0.49060(17) 0.2749(3) 0.68763(17) 0.0222(7) Uani 1 1 d . . . . .
H52A H 0.4708 0.2658 0.6414 0.027 Uiso 1 1 calc R U . . .
H52B H 0.4962 0.1797 0.7071 0.027 Uiso 1 1 calc R U . . .
H52C H 0.5359 0.3220 0.6965 0.027 Uiso 1 1 calc R U . . .
C53 C 0.45049(16) 0.3779(4) 0.78169(15) 0.0194(7) Uani 1 1 d . . . . .
C531 C 0.50489(18) 0.3074(4) 0.83315(17) 0.0318(9) Uani 1 1 d . . . . .
H53A H 0.5495 0.3543 0.8372 0.038 Uiso 1 1 calc R U . . .
H53B H 0.5082 0.2063 0.8226 0.038 Uiso 1 1 calc R U . . .
H53C H 0.4928 0.3153 0.8736 0.038 Uiso 1 1 calc R U . . .
C54 C 0.40009(17) 0.4784(3) 0.78848(16) 0.0220(7) Uani 1 1 d . . . . .
C541 C 0.3907(2) 0.5332(4) 0.85018(17) 0.0364(10) Uani 1 1 d . . . . .
H54A H 0.3963 0.4541 0.8807 0.044 Uiso 1 1 calc R U . . .
H54B H 0.3443 0.5742 0.8427 0.044 Uiso 1 1 calc R U . . .
H54C H 0.4255 0.6070 0.8675 0.044 Uiso 1 1 calc R U . . .
C55 C 0.35978(16) 0.5235(3) 0.72617(16) 0.0196(7) Uani 1 1 d . . . . .
C551 C 0.31127(19) 0.6465(4) 0.7113(2) 0.0323(9) Uani 1 1 d . . . . .
H55A H 0.2881 0.6572 0.7451 0.039 Uiso 1 1 calc R U . . .
H55B H 0.2765 0.6295 0.6705 0.039 Uiso 1 1 calc R U . . .
H55C H 0.3371 0.7340 0.7084 0.039 Uiso 1 1 calc R U . . .
Cl1 Cl 0.38646(4) 0.04740(8) 0.73802(4) 0.02243(17) Uani 1 1 d . . . . .
Cl2 Cl 0.30328(4) 0.23258(8) 0.82360(4) 0.01950(16) Uani 1 1 d . . . . .
C101 C 0.50306(19) 0.3543(4) 0.49413(18) 0.0274(8) Uani 1 1 d . . . . .
C102 C 0.45522(18) 0.4305(4) 0.44827(17) 0.0284(8) Uani 1 1 d . . . . .
H102 H 0.4248 0.3832 0.4130 0.034 Uiso 1 1 calc R U . . .
C103 C 0.45256(18) 0.5770(4) 0.45472(17) 0.0264(8) Uani 1 1 d . . . . .
H101 H 0.5055 0.2515 0.4904 0.032 Uiso 0.5 1 d . U P . .
H103 H 0.4192 0.6321 0.4230 0.032 Uiso 0.5 1 d . U P . .
F1 F 0.5065(2) 0.2116(4) 0.4899(2) 0.0352(10) Uani 0.5 1 d . . P . .
F2 F 0.4091(2) 0.6546(5) 0.4121(2) 0.0333(10) Uani 0.5 1 d . . P . .

loop_
_atom_site_aniso_label
_atom_site_aniso_U_11
_atom_site_aniso_U_22
_atom_site_aniso_U_33
_atom_site_aniso_U_23
_atom_site_aniso_U_13
_atom_site_aniso_U_12
P1 0.0135(4) 0.0129(3) 0.0112(4) 0.0011(3) 0.0040(3) 0.0010(3)
C1 0.0202(16) 0.0142(14) 0.0171(16) 0.0026(12) 0.0103(12) 0.0033(12)
C10 0.0237(17) 0.0158(15) 0.0205(17) 0.0051(13) 0.0046(13) -0.0044(13)
C2 0.0221(17) 0.0193(16) 0.0175(17) 0.0001(12) 0.0080(13) -0.0043(13)
C31 0.0135(16) 0.0257(18) 0.0252(19) 0.0048(14) 0.0005(13) -0.0069(14)
C32 0.024(2) 0.0242(19) 0.039(2) 0.0031(16) -0.0060(16) -0.0055(15)
C33 0.026(2) 0.030(2) 0.061(3) 0.018(2) -0.0097(19) -0.0110(18)
C34 0.020(2) 0.079(3) 0.044(3) 0.038(2) -0.0040(18) -0.012(2)
C35 0.026(2) 0.103(4) 0.019(2) 0.009(2) 0.0042(16) -0.006(3)
C36 0.0184(18) 0.055(3) 0.026(2) 0.0038(18) 0.0049(15) 0.0028(18)
C11 0.0150(15) 0.0128(14) 0.0141(15) 0.0007(11) 0.0025(11) -0.0006(12)
C12 0.0190(16) 0.0175(15) 0.0123(15) 0.0026(12) 0.0029(12) 0.0036(13)
C13 0.0203(16) 0.0236(16) 0.0129(16) 0.0034(12) 0.0073(12) 0.0087(13)
C131 0.056(3) 0.0259(19) 0.0188(19) 0.0002(15) 0.0140(17) 0.0012(19)
C132 0.036(2) 0.073(3) 0.034(2) 0.023(2) 0.0229(19) 0.030(2)
C133 0.031(2) 0.034(2) 0.0212(19) -0.0008(15) 0.0136(15) -0.0025(16)
C41 0.0120(13) 0.0138(14) 0.0098(13) -0.0001(11) 0.0016(10) -0.0023(12)
C42 0.0116(14) 0.0156(14) 0.0139(15) 0.0007(11) 0.0031(11) -0.0001(12)
C43 0.0167(15) 0.0118(14) 0.0150(16) 0.0012(11) 0.0039(12) 0.0022(12)
C44 0.0159(15) 0.0152(14) 0.0143(16) 0.0005(11) 0.0046(12) -0.0032(12)
C441 0.0211(17) 0.0190(15) 0.0134(16) 0.0051(12) 0.0057(12) 0.0033(13)
C442 0.0278(19) 0.0199(16) 0.0211(18) 0.0027(13) 0.0101(14) -0.0035(14)
C443 0.0263(19) 0.036(2) 0.0169(18) 0.0083(15) -0.0011(14) -0.0043(16)
C444 0.043(2) 0.0277(19) 0.027(2) 0.0152(16) 0.0202(17) 0.0147(18)
C45 0.0173(15) 0.0161(14) 0.0110(15) -0.0020(11) 0.0051(12) -0.0007(12)
C46 0.0151(15) 0.0129(13) 0.0131(15) -0.0011(11) 0.0044(12) -0.0025(11)
C461 0.0225(17) 0.0152(15) 0.0155(16) -0.0008(12) 0.0092(13) 0.0013(13)
C462 0.037(2) 0.0177(16) 0.0229(19) 0.0030(13) 0.0118(15) 0.0104(15)
C463 0.0223(19) 0.0242(18) 0.047(2) -0.0076(17) 0.0124(16) 0.0033(15)
C464 0.0327(19) 0.0152(15) 0.0183(17) -0.0035(12) 0.0096(14) -0.0018(14)
Ir1 0.01223(6) 0.01300(5) 0.01266(6) 0.00090(5) 0.00400(4) 0.00064(5)
C51 0.0161(15) 0.0135(14) 0.0195(17) 0.0001(12) 0.0058(12) -0.0041(12)
C511 0.0241(18) 0.0223(17) 0.0183(17) 0.0044(13) 0.0010(13) -0.0083(14)
C52 0.0140(15) 0.0157(15) 0.0191(16) 0.0006(12) 0.0058(12) -0.0027(12)
C521 0.0175(16) 0.0244(18) 0.0281(19) -0.0018(14) 0.0118(14) -0.0003(14)
C53 0.0150(16) 0.0249(17) 0.0169(17) 0.0002(13) 0.0021(12) -0.0046(14)
C531 0.0218(18) 0.042(2) 0.025(2) 0.0135(17) -0.0032(14) -0.0094(17)
C54 0.0261(18) 0.0219(17) 0.0210(18) -0.0072(13) 0.0115(14) -0.0100(14)
C541 0.046(2) 0.040(2) 0.031(2) -0.0208(18) 0.0236(18) -0.021(2)
C55 0.0200(17) 0.0132(14) 0.0274(19) -0.0050(13) 0.0095(13) -0.0037(13)
C551 0.028(2) 0.0165(17) 0.056(3) 0.0011(17) 0.0170(18) 0.0014(16)
Cl1 0.0196(4) 0.0156(4) 0.0324(5) 0.0019(3) 0.0077(3) 0.0041(3)
Cl2 0.0225(4) 0.0233(4) 0.0139(4) 0.0025(3) 0.0072(3) -0.0027(3)
C101 0.0265(19) 0.0266(19) 0.034(2) -0.0031(16) 0.0165(16) -0.0067(16)
C102 0.0241(19) 0.037(2) 0.024(2) -0.0054(16) 0.0064(15) -0.0089(17)
C103 0.0197(18) 0.037(2) 0.025(2) 0.0041(16) 0.0094(14) -0.0041(16)
F1 0.038(3) 0.026(2) 0.043(3) -0.008(2) 0.013(2) -0.006(2)
F2 0.023(2) 0.045(3) 0.032(3) 0.006(2) 0.0073(18) 0.001(2)

loop_
_atom_type_symbol
_atom_type_description
_atom_type_scat_dispersion_real
_atom_type_scat_dispersion_imag
_atom_type_scat_source
C C 0.0033 0.0016 'International Tables Vol C Tables 4.2.6.8 and 6.1.1.4'
H H 0.0000 0.0000 'International Tables Vol C Tables 4.2.6.8 and 6.1.1.4'
Cl Cl 0.1484 0.1585 'International Tables Vol C Tables 4.2.6.8 and 6.1.1.4'
Ir Ir -1.4442 7.9887 'International Tables Vol C Tables 4.2.6.8 and 6.1.1.4'
P P 0.1023 0.0942 'International Tables Vol C Tables 4.2.6.8 and 6.1.1.4'
F F 0.0171 0.0103 'International Tables Vol C Tables 4.2.6.8 and 6.1.1.4'

loop_
_geom_angle_atom_site_label_1
_geom_angle_atom_site_label_2
_geom_angle_atom_site_label_3
_geom_angle
_geom_angle_site_symmetry_1
_geom_angle_site_symmetry_3
_geom_angle_publ_flag
C41 P1 C1 109.03(14) . . ?
C41 P1 C11 75.36(13) . . ?
C1 P1 C11 109.93(14) . . ?
C41 P1 Ir1 114.97(10) . . ?
C1 P1 Ir1 124.39(10) . . ?
C11 P1 Ir1 112.68(10) . . ?
C2 C1 C10 119.2(3) . . ?
C2 C1 P1 123.3(2) . . ?
C10 C1 P1 117.4(2) . . ?
C1 C10 H10A 109.5 . . ?
C1 C10 H10B 109.5 . . ?
H10A C10 H10B 109.5 . . ?
C1 C10 H10C 109.5 . . ?
H10A C10 H10C 109.5 . . ?
H10B C10 H10C 109.5 . . ?
C1 C2 C31 132.7(3) . . ?
C1 C2 H2 113.6 . . ?
C31 C2 H2 113.6 . . ?
C36 C31 C32 118.1(3) . . ?
C36 C31 C2 119.1(3) . . ?
C32 C31 C2 122.5(3) . . ?
C33 C32 C31 120.1(4) . . ?
C33 C32 H32 119.9 . . ?
C31 C32 H32 119.9 . . ?
C34 C33 C32 120.8(4) . . ?
C34 C33 H33 119.6 . . ?
C32 C33 H33 119.6 . . ?
C33 C34 C35 119.8(4) . . ?
C33 C34 H34 120.1 . . ?
C35 C34 H34 120.1 . . ?
C34 C35 C36 119.6(4) . . ?
C34 C35 H35 120.2 . . ?
C36 C35 H35 120.2 . . ?
C35 C36 C31 121.4(4) . . ?
C35 C36 H36 119.3 . . ?
C31 C36 H36 119.3 . . ?
C12 C11 C42 129.8(3) . . ?
C12 C11 P1 141.5(2) . . ?
C42 C11 P1 88.62(19) . . ?
C11 C12 C13 131.5(3) . . ?
C11 C12 H12 114.2 . . ?
C13 C12 H12 114.2 . . ?
C12 C13 C133 112.3(3) . . ?
C12 C13 C132 108.3(3) . . ?
C133 C13 C132 109.4(3) . . ?
C12 C13 C131 109.7(3) . . ?
C133 C13 C131 108.6(3) . . ?
C132 C13 C131 108.5(3) . . ?
C13 C131 H13A 109.5 . . ?
C13 C131 H13B 109.5 . . ?
H13A C131 H13B 109.5 . . ?
C13 C131 H13C 109.5 . . ?
H13A C131 H13C 109.5 . . ?
H13B C131 H13C 109.5 . . ?
C13 C132 H13D 109.5 . . ?
C13 C132 H13E 109.5 . . ?
H13D C132 H13E 109.5 . . ?
C13 C132 H13F 109.5 . . ?
H13D C132 H13F 109.5 . . ?
H13E C132 H13F 109.5 . . ?
C13 C133 H13G 109.5 . . ?
C13 C133 H13H 109.5 . . ?
H13G C133 H13H 109.5 . . ?
C13 C133 H13I 109.5 . . ?
H13G C133 H13I 109.5 . . ?
H13H C133 H13I 109.5 . . ?
C46 C41 C42 121.9(3) . . ?
C46 C41 P1 145.5(2) . . ?
C42 C41 P1 92.26(19) . . ?
C43 C42 C41 122.3(3) . . ?
C43 C42 C11 134.9(3) . . ?
C41 C42 C11 102.8(2) . . ?
C42 C43 C44 117.7(3) . . ?
C42 C43 H43 121.1 . . ?
C44 C43 H43 121.1 . . ?
C43 C44 C45 119.2(3) . . ?
C43 C44 C441 122.3(3) . . ?
C45 C44 C441 118.5(3) . . ?
C444 C441 C443 108.8(3) . . ?
C444 C441 C442 109.0(3) . . ?
C443 C441 C442 109.0(3) . . ?
C444 C441 C44 112.0(3) . . ?
C443 C441 C44 108.4(3) . . ?
C442 C441 C44 109.7(3) . . ?
C441 C442 H44A 109.5 . . ?
C441 C442 H44B 109.5 . . ?
H44A C442 H44B 109.5 . . ?
C441 C442 H44C 109.5 . . ?
H44A C442 H44C 109.5 . . ?
H44B C442 H44C 109.5 . . ?
C441 C443 H44D 109.5 . . ?
C441 C443 H44E 109.5 . . ?
H44D C443 H44E 109.5 . . ?
C441 C443 H44F 109.5 . . ?
H44D C443 H44F 109.5 . . ?
H44E C443 H44F 109.5 . . ?
C441 C444 H44G 109.5 . . ?
C441 C444 H44H 109.5 . . ?
H44G C444 H44H 109.5 . . ?
C441 C444 H44I 109.5 . . ?
H44G C444 H44I 109.5 . . ?
H44H C444 H44I 109.5 . . ?
C46 C45 C44 124.4(3) . . ?
C46 C45 H45 117.8 . . ?
C44 C45 H45 117.8 . . ?
C41 C46 C45 114.5(3) . . ?
C41 C46 C461 126.4(3) . . ?
C45 C46 C461 119.1(3) . . ?
C462 C461 C463 109.2(3) . . ?
C462 C461 C464 108.5(3) . . ?
C463 C461 C464 108.1(3) . . ?
C462 C461 C46 111.6(2) . . ?
C463 C461 C46 109.7(3) . . ?
C464 C461 C46 109.7(3) . . ?
C461 C462 H46A 109.5 . . ?
C461 C462 H46B 109.5 . . ?
H46A C462 H46B 109.5 . . ?
C461 C462 H46C 109.5 . . ?
H46A C462 H46C 109.5 . . ?
H46B C462 H46C 109.5 . . ?
C461 C463 H46D 109.5 . . ?
C461 C463 H46E 109.5 . . ?
H46D C463 H46E 109.5 . . ?
C461 C463 H46F 109.5 . . ?
H46D C463 H46F 109.5 . . ?
H46E C463 H46F 109.5 . . ?
C461 C464 H46G 109.5 . . ?
C461 C464 H46H 109.5 . . ?
H46G C464 H46H 109.5 . . ?
C461 C464 H46I 109.5 . . ?
H46G C464 H46I 109.5 . . ?
H46H C464 H46I 109.5 . . ?
C52 Ir1 C53 38.15(11) . . ?
C52 Ir1 C55 63.63(11) . . ?
C53 Ir1 C55 63.85(12) . . ?
C52 Ir1 C54 62.99(12) . . ?
C53 Ir1 C54 37.54(12) . . ?
C55 Ir1 C54 38.09(12) . . ?
C52 Ir1 C51 37.64(11) . . ?
C53 Ir1 C51 63.64(11) . . ?
C55 Ir1 C51 38.36(11) . . ?
C54 Ir1 C51 63.36(12) . . ?
C52 Ir1 P1 128.90(8) . . ?
C53 Ir1 P1 164.54(9) . . ?
C55 Ir1 P1 104.30(9) . . ?
C54 Ir1 P1 137.12(9) . . ?
C51 Ir1 P1 100.90(8) . . ?
C52 Ir1 Cl2 140.31(8) . . ?
C53 Ir1 Cl2 102.69(8) . . ?
C55 Ir1 Cl2 111.71(9) . . ?
C54 Ir1 Cl2 89.06(9) . . ?
C51 Ir1 Cl2 149.67(8) . . ?
P1 Ir1 Cl2 90.79(3) . . ?
C52 Ir1 Cl1 89.64(8) . . ?
C53 Ir1 Cl1 94.49(9) . . ?
C55 Ir1 Cl1 153.21(9) . . ?
C54 Ir1 Cl1 129.15(10) . . ?
C51 Ir1 Cl1 119.27(8) . . ?
P1 Ir1 Cl1 93.65(3) . . ?
Cl2 Ir1 Cl1 87.35(3) . . ?
C52 C51 C55 107.7(3) . . ?
C52 C51 C511 125.8(3) . . ?
C55 C51 C511 125.5(3) . . ?
C52 C51 Ir1 70.62(17) . . ?
C55 C51 Ir1 70.51(17) . . ?
C511 C51 Ir1 133.5(2) . . ?
C51 C511 H51A 109.5 . . ?
C51 C511 H51B 109.5 . . ?
H51A C511 H51B 109.5 . . ?
C51 C511 H51C 109.5 . . ?
H51A C511 H51C 109.5 . . ?
H51B C511 H51C 109.5 . . ?
C51 C52 C53 108.8(3) . . ?
C51 C52 C521 126.7(3) . . ?
C53 C52 C521 124.3(3) . . ?
C51 C52 Ir1 71.74(17) . . ?
C53 C52 Ir1 70.93(17) . . ?
C521 C52 Ir1 127.2(2) . . ?
C52 C521 H52A 109.5 . . ?
C52 C521 H52B 109.5 . . ?
H52A C521 H52B 109.5 . . ?
C52 C521 H52C 109.5 . . ?
H52A C521 H52C 109.5 . . ?
H52B C521 H52C 109.5 . . ?
C54 C53 C52 107.5(3) . . ?
C54 C53 C531 127.7(3) . . ?
C52 C53 C531 124.7(3) . . ?
C54 C53 Ir1 71.67(18) . . ?
C52 C53 Ir1 70.92(17) . . ?
C531 C53 Ir1 126.0(2) . . ?
C53 C531 H53A 109.5 . . ?
C53 C531 H53B 109.5 . . ?
H53A C531 H53B 109.5 . . ?
C53 C531 H53C 109.5 . . ?
H53A C531 H53C 109.5 . . ?
H53B C531 H53C 109.5 . . ?
C53 C54 C55 109.1(3) . . ?
C53 C54 C541 126.1(3) . . ?
C55 C54 C541 124.8(3) . . ?
C53 C54 Ir1 70.79(18) . . ?
C55 C54 Ir1 70.76(18) . . ?
C541 C54 Ir1 125.8(2) . . ?
C54 C541 H54A 109.5 . . ?
C54 C541 H54B 109.5 . . ?
H54A C541 H54B 109.5 . . ?
C54 C541 H54C 109.5 . . ?
H54A C541 H54C 109.5 . . ?
H54B C541 H54C 109.5 . . ?
C54 C55 C51 106.9(3) . . ?
C54 C55 C551 126.7(3) . . ?
C51 C55 C551 124.7(3) . . ?
C54 C55 Ir1 71.15(18) . . ?
C51 C55 Ir1 71.13(17) . . ?
C551 C55 Ir1 134.4(2) . . ?
C55 C551 H55A 109.5 . . ?
C55 C551 H55B 109.5 . . ?
H55A C551 H55B 109.5 . . ?
C55 C551 H55C 109.5 . . ?
H55A C551 H55C 109.5 . . ?
H55B C551 H55C 109.5 . . ?
F1 C101 C102 120.3(4) . . ?
F1 C101 C103 119.0(4) . 3_666 ?
C102 C101 C103 120.8(3) . 3_666 ?
F1 C101 H101 0.9 . . ?
C102 C101 H101 119.6 . . ?
C103 C101 H101 119.7 3_666 . ?
C103 C102 C101 118.6(3) . . ?
C103 C102 H102 120.7 . . ?
C101 C102 H102 120.7 . . ?
F2 C103 C102 121.1(4) . . ?
F2 C103 C101 118.2(4) . 3_666 ?
C102 C103 C101 120.7(3) . 3_666 ?
F2 C103 H103 1.9 . . ?
C102 C103 H103 119.6 . . ?
C101 C103 H103 119.7 3_666 . ?
C101 F1 H101 2.3 . . ?
C103 F2 H103 5.3 . . ?

loop_
_geom_bond_atom_site_label_1
_geom_bond_atom_site_label_2
_geom_bond_distance
_geom_bond_site_symmetry_2
_geom_bond_publ_flag
P1 C41 1.823(3) . ?
P1 C1 1.854(3) . ?
P1 C11 1.854(3) . ?
P1 Ir1 2.3354(9) . ?
C1 C2 1.339(4) . ?
C1 C10 1.510(4) . ?
C10 H10A 0.9800 . ?
C10 H10B 0.9800 . ?
C10 H10C 0.9800 . ?
C2 C31 1.477(4) . ?
C2 H2 0.9500 . ?
C31 C36 1.390(5) . ?
C31 C32 1.392(5) . ?
C32 C33 1.388(5) . ?
C32 H32 0.9500 . ?
C33 C34 1.372(7) . ?
C33 H33 0.9500 . ?
C34 C35 1.379(7) . ?
C34 H34 0.9500 . ?
C35 C36 1.385(5) . ?
C35 H35 0.9500 . ?
C36 H36 0.9500 . ?
C11 C12 1.332(4) . ?
C11 C42 1.476(4) . ?
C12 C13 1.511(4) . ?
C12 H12 0.9500 . ?
C13 C133 1.524(4) . ?
C13 C132 1.527(5) . ?
C13 C131 1.539(5) . ?
C131 H13A 0.9800 . ?
C131 H13B 0.9800 . ?
C131 H13C 0.9800 . ?
C132 H13D 0.9800 . ?
C132 H13E 0.9800 . ?
C132 H13F 0.9800 . ?
C133 H13G 0.9800 . ?
C133 H13H 0.9800 . ?
C133 H13I 0.9800 . ?
C41 C46 1.396(4) . ?
C41 C42 1.400(4) . ?
C42 C43 1.381(4) . ?
C43 C44 1.390(4) . ?
C43 H43 0.9500 . ?
C44 C45 1.406(4) . ?
C44 C441 1.532(4) . ?
C441 C444 1.525(4) . ?
C441 C443 1.532(4) . ?
C441 C442 1.532(4) . ?
C442 H44A 0.9800 . ?
C442 H44B 0.9800 . ?
C442 H44C 0.9800 . ?
C443 H44D 0.9800 . ?
C443 H44E 0.9800 . ?
C443 H44F 0.9800 . ?
C444 H44G 0.9800 . ?
C444 H44H 0.9800 . ?
C444 H44I 0.9800 . ?
C45 C46 1.403(4) . ?
C45 H45 0.9500 . ?
C46 C461 1.539(4) . ?
C461 C462 1.527(4) . ?
C461 C463 1.529(4) . ?
C461 C464 1.532(4) . ?
C462 H46A 0.9800 . ?
C462 H46B 0.9800 . ?
C462 H46C 0.9800 . ?
C463 H46D 0.9800 . ?
C463 H46E 0.9800 . ?
C463 H46F 0.9800 . ?
C464 H46G 0.9800 . ?
C464 H46H 0.9800 . ?
C464 H46I 0.9800 . ?
Ir1 C52 2.198(3) . ?
Ir1 C53 2.198(3) . ?
Ir1 C55 2.205(3) . ?
Ir1 C54 2.210(3) . ?
Ir1 C51 2.213(3) . ?
Ir1 Cl2 2.4001(8) . ?
Ir1 Cl1 2.4017(9) . ?
C51 C52 1.423(4) . ?
C51 C55 1.451(4) . ?
C51 C511 1.494(4) . ?
C511 H51A 0.9800 . ?
C511 H51B 0.9800 . ?
C511 H51C 0.9800 . ?
C52 C53 1.437(4) . ?
C52 C521 1.491(4) . ?
C521 H52A 0.9800 . ?
C521 H52B 0.9800 . ?
C521 H52C 0.9800 . ?
C53 C54 1.419(5) . ?
C53 C531 1.487(4) . ?
C531 H53A 0.9800 . ?
C531 H53B 0.9800 . ?
C531 H53C 0.9800 . ?
C54 C55 1.440(4) . ?
C54 C541 1.500(4) . ?
C541 H54A 0.9800 . ?
C541 H54B 0.9800 . ?
C541 H54C 0.9800 . ?
C55 C551 1.484(5) . ?
C551 H55A 0.9800 . ?
C551 H55B 0.9800 . ?
C551 H55C 0.9800 . ?
C101 F1 1.339(5) . ?
C101 C102 1.379(5) . ?
C101 C103 1.380(5) 3_666 ?
C101 H101 0.9666 . ?
C102 C103 1.379(5) . ?
C102 H102 0.9500 . ?
C103 F2 1.305(5) . ?
C103 C101 1.380(5) 3_666 ?
C103 H103 0.9683 . ?
F1 H101 0.3734 . ?
F2 H103 0.3392 . ?
